data_2228147
loop_
_publ_author_name
'Zhu, Ruitao'
'Zhang, Yuewen'
'Ren, Yuehong'

_publ_section_title
;
 <i>N</i>-(4-Chlorobenzylidene)-1-naphthylamine
;
_journal_coeditor_code YA2125
_journal_issue 9
_journal_name_full 'Acta Crystallographica Section E'
_journal_page_first o2337
_journal_paper_doi 10.1107/S1600536810032332
_journal_volume 66
_journal_year 2010
_chemical_formula_iupac 'C17 H12 Cl N'
_chemical_formula_moiety 'C17 H12 Cl N'
_chemical_formula_sum 'C17 H12 Cl N'
_chemical_formula_weight 265.73
_chemical_name_systematic
;
<i>N</i>-(4-Chlorobenzylidene)-1-naphthylamine
;
_space_group_IT_number 14
_symmetry_cell_setting monoclinic
_symmetry_space_group_name_Hall '-P 2ybc'
_symmetry_space_group_name_H-M 'P 1 21/c 1'
_atom_sites_solution_hydrogens geom
_atom_sites_solution_primary direct
_atom_sites_solution_secondary difmap
_audit_creation_method SHELXL97
_cell_angle_alpha 90.00
_cell_angle_beta 92.8570(10)
_cell_angle_gamma 90.00
_cell_formula_units_Z 4
_cell_length_a 12.8416(13)
_cell_length_b 14.8771(15)
_cell_length_c 7.1971(8)
_cell_measurement_reflns_used 1396
_cell_measurement_temperature 296(2)
_cell_measurement_theta_max 21.8
_cell_measurement_theta_min 3.0
_cell_volume 1373.3(2)
_computing_cell_refinement 'SAINT (Bruker, 2007)'
_computing_data_collection 'APEX2 (Bruker, 2007)'
_computing_data_reduction 'SAINT (Bruker, 2007)'
_computing_molecular_graphics 'SHELXTL (Sheldrick, 2008)'
_computing_publication_material 'SHELXTL (Sheldrick, 2008)'
_computing_structure_refinement 'SHELXL97 (Sheldrick, 2008)'
_computing_structure_solution 'SHELXS97 (Sheldrick, 2008)'
_diffrn_ambient_temperature 296(2)
_diffrn_measured_fraction_theta_full 0.993
_diffrn_measured_fraction_theta_max 0.993
_diffrn_measurement_device_type 'Bruker APEXII CCD'
_diffrn_measurement_method '\f and \w scans'
_diffrn_radiation_monochromator graphite
_diffrn_radiation_source 'fine-focus sealed tube'
_diffrn_radiation_type MoK\a
_diffrn_radiation_wavelength 0.71073
_diffrn_reflns_av_R_equivalents 0.038
_diffrn_reflns_av_sigmaI/netI 0.049
_diffrn_reflns_limit_h_max 15
_diffrn_reflns_limit_h_min -15
_diffrn_reflns_limit_k_max 13
_diffrn_reflns_limit_k_min -17
_diffrn_reflns_limit_l_max 8
_diffrn_reflns_limit_l_min -8
_diffrn_reflns_number 6607
_diffrn_reflns_theta_full 25.0
_diffrn_reflns_theta_max 25.0
_diffrn_reflns_theta_min 2.7
_diffrn_standards_decay_% 0
_diffrn_standards_number 0
_exptl_absorpt_coefficient_mu 0.26
_exptl_absorpt_correction_T_max 0.949
_exptl_absorpt_correction_T_min 0.925
_exptl_absorpt_correction_type multi-scan
_exptl_absorpt_process_details '(SADABS; Sheldrick, 1996)'
_exptl_crystal_colour colourless
_exptl_crystal_density_diffrn 1.285
_exptl_crystal_density_method 'not measured'
_exptl_crystal_description prism
_exptl_crystal_F_000 552
_exptl_crystal_size_max 0.30
_exptl_crystal_size_mid 0.24
_exptl_crystal_size_min 0.20
_refine_diff_density_max 0.16
_refine_diff_density_min -0.22
_refine_ls_extinction_method none
_refine_ls_goodness_of_fit_ref 1.03
_refine_ls_hydrogen_treatment constr
_refine_ls_matrix_type full
_refine_ls_number_parameters 172
_refine_ls_number_reflns 2421
_refine_ls_number_restraints 0
_refine_ls_restrained_S_all 1.03
_refine_ls_R_factor_all 0.090
_refine_ls_R_factor_gt 0.049
_refine_ls_shift/su_max_lt 0.001
_refine_ls_shift/su_mean 0.000
_refine_ls_structure_factor_coef Fsqd
_refine_ls_weighting_details 'calc w = 1/[\s^2^(Fo^2^)+(0.0469P)^2^+0.2941P] where P=(Fo^2^+2Fc^2^)/3'
_refine_ls_weighting_scheme calc
_refine_ls_wR_factor_gt 0.107
_refine_ls_wR_factor_ref 0.127
_reflns_number_gt 1489
_reflns_number_total 2421
_reflns_threshold_expression I>2\s(I)
_cod_data_source_file ya2125.cif
_cod_data_source_block I
_cod_original_sg_symbol_H-M 'P 21/c'
_cod_database_code 2228147
_cod_database_fobs_code 2228147

loop_
_symmetry_equiv_pos_as_xyz
'x, y, z'
'-x, y+1/2, -z+1/2'
'-x, -y, -z'
'x, -y-1/2, z-1/2'

loop_
_atom_site_type_symbol
_atom_site_label
_atom_site_fract_x
_atom_site_fract_y
_atom_site_fract_z
_atom_site_U_iso_or_equiv
_atom_site_adp_type
_atom_site_calc_flag
_atom_site_refinement_flags
_atom_site_occupancy
_atom_site_disorder_assembly
_atom_site_disorder_group
Cl Cl1 1.41202(5) 0.30834(6) 1.24470(11) 0.0803(3) Uani d . 1 . .
N N1 0.92436(15) 0.37176(15) 0.8844(3) 0.0512(6) Uani d . 1 . .
C C1 0.81851(19) 0.36531(17) 0.8206(4) 0.0481(6) Uani d . 1 . .
C C2 0.7440(2) 0.3300(2) 0.9273(4) 0.0593(8) Uani d . 1 . .
H H2 0.7634 0.3045 1.0418 0.071 Uiso calc R 1 . .
C C3 0.6383(2) 0.3315(2) 0.8669(4) 0.0733(9) Uani d . 1 . .
H H3 0.5885 0.3071 0.9416 0.088 Uiso calc R 1 . .
C C4 0.6086(2) 0.3681(2) 0.7013(5) 0.0713(9) Uani d . 1 . .
H H4 0.5383 0.3691 0.6635 0.086 Uiso calc R 1 . .
C C5 0.6828(2) 0.40512(19) 0.5839(4) 0.0553(7) Uani d . 1 . .
C C6 0.78968(18) 0.40408(17) 0.6440(3) 0.0456(6) Uani d . 1 . .
C C7 0.8628(2) 0.44051(18) 0.5263(4) 0.0545(7) Uani d . 1 . .
H H7 0.9331 0.4402 0.5642 0.065 Uiso calc R 1 . .
C C8 0.8331(3) 0.4761(2) 0.3586(4) 0.0705(9) Uani d . 1 . .
H H8 0.8830 0.4996 0.2829 0.085 Uiso calc R 1 . .
C C9 0.7281(3) 0.4776(2) 0.2989(4) 0.0786(10) Uani d . 1 . .
H H9 0.7083 0.5022 0.1837 0.094 Uiso calc R 1 . .
C C10 0.6545(2) 0.4433(2) 0.4087(4) 0.0710(9) Uani d . 1 . .
H H10 0.5847 0.4449 0.3679 0.085 Uiso calc R 1 . .
C C11 0.97066(19) 0.30238(18) 0.9492(3) 0.0484(6) Uani d . 1 . .
H H11 0.9351 0.2479 0.9460 0.058 Uiso calc R 1 . .
C C12 1.07745(18) 0.30453(17) 1.0286(3) 0.0422(6) Uani d . 1 . .
C C13 1.13264(19) 0.22522(18) 1.0563(3) 0.0482(6) Uani d . 1 . .
H H13 1.0997 0.1706 1.0306 0.058 Uiso calc R 1 . .
C C14 1.23542(19) 0.2257(2) 1.1212(3) 0.0535(7) Uani d . 1 . .
H H14 1.2720 0.1721 1.1381 0.064 Uiso calc R 1 . .
C C15 1.28284(18) 0.3068(2) 1.1604(3) 0.0506(7) Uani d . 1 . .
C C16 1.22982(19) 0.3865(2) 1.1386(3) 0.0544(7) Uani d . 1 . .
H H16 1.2628 0.4406 1.1686 0.065 Uiso calc R 1 . .
C C17 1.12764(19) 0.38576(18) 1.0719(3) 0.0512(7) Uani d . 1 . .
H H17 1.0917 0.4397 1.0556 0.061 Uiso calc R 1 . .

loop_
_atom_site_aniso_label
_atom_site_aniso_U_11
_atom_site_aniso_U_22
_atom_site_aniso_U_33
_atom_site_aniso_U_12
_atom_site_aniso_U_13
_atom_site_aniso_U_23
Cl1 0.0504(4) 0.1022(8) 0.0871(6) 0.0088(4) -0.0083(4) -0.0073(5)
N1 0.0495(12) 0.0453(14) 0.0580(14) -0.0005(10) -0.0057(10) 0.0032(11)
C1 0.0474(14) 0.0401(16) 0.0566(16) -0.0019(12) 0.0021(12) -0.0045(13)
C2 0.0577(16) 0.064(2) 0.0564(17) -0.0055(14) 0.0024(13) 0.0084(15)
C3 0.0532(17) 0.087(3) 0.080(2) -0.0136(16) 0.0116(15) 0.0087(19)
C4 0.0469(16) 0.076(2) 0.090(2) -0.0074(15) -0.0090(16) 0.0031(19)
C5 0.0555(16) 0.0449(17) 0.0643(18) -0.0041(13) -0.0087(14) -0.0053(14)
C6 0.0491(14) 0.0347(15) 0.0527(16) -0.0026(11) 0.0008(12) -0.0058(13)
C7 0.0585(16) 0.0439(17) 0.0614(18) -0.0009(13) 0.0067(13) -0.0023(14)
C8 0.089(2) 0.059(2) 0.064(2) -0.0085(17) 0.0048(17) 0.0063(16)
C9 0.107(3) 0.063(2) 0.063(2) -0.011(2) -0.0192(19) 0.0083(17)
C10 0.074(2) 0.059(2) 0.077(2) -0.0077(17) -0.0272(17) 0.0013(18)
C11 0.0543(15) 0.0436(17) 0.0476(14) -0.0036(13) 0.0042(12) 0.0021(13)
C12 0.0498(13) 0.0404(16) 0.0366(13) -0.0005(12) 0.0034(10) 0.0047(12)
C13 0.0569(15) 0.0388(16) 0.0495(15) -0.0004(13) 0.0080(12) 0.0035(13)
C14 0.0576(16) 0.0502(18) 0.0531(16) 0.0134(14) 0.0082(13) 0.0073(14)
C15 0.0462(14) 0.0599(19) 0.0457(15) 0.0067(14) 0.0038(11) -0.0010(14)
C16 0.0536(15) 0.0518(19) 0.0574(17) -0.0033(14) -0.0015(13) -0.0066(14)
C17 0.0561(15) 0.0435(17) 0.0534(16) 0.0048(13) -0.0033(12) 0.0022(13)

loop_
_atom_type_symbol
_atom_type_description
_atom_type_scat_dispersion_real
_atom_type_scat_dispersion_imag
_atom_type_scat_source
C C 0.0033 0.0016 'International Tables Vol C Tables 4.2.6.8 and 6.1.1.4'
H H 0.0000 0.0000 'International Tables Vol C Tables 4.2.6.8 and 6.1.1.4'
N N 0.0061 0.0033 'International Tables Vol C Tables 4.2.6.8 and 6.1.1.4'
Cl Cl 0.1484 0.1585 'International Tables Vol C Tables 4.2.6.8 and 6.1.1.4'

loop_
_geom_angle_atom_site_label_1
_geom_angle_atom_site_label_2
_geom_angle_atom_site_label_3
_geom_angle_site_symmetry_1
_geom_angle_site_symmetry_3
_geom_angle
_geom_angle_publ_flag
C11 N1 C1 . . 119.3(2) ?
C2 C1 N1 . . 122.2(2) ?
C2 C1 C6 . . 120.0(2) ?
N1 C1 C6 . . 117.6(2) ?
C1 C2 C3 . . 121.0(3) ?
C1 C2 H2 . . 119.5 ?
C3 C2 H2 . . 119.5 ?
C4 C3 C2 . . 120.5(3) ?
C4 C3 H3 . . 119.8 ?
C2 C3 H3 . . 119.8 ?
C3 C4 C5 . . 121.0(3) ?
C3 C4 H4 . . 119.5 ?
C5 C4 H4 . . 119.5 ?
C10 C5 C4 . . 122.5(3) ?
C10 C5 C6 . . 118.5(3) ?
C4 C5 C6 . . 118.9(3) ?
C7 C6 C5 . . 118.5(2) ?
C7 C6 C1 . . 122.8(2) ?
C5 C6 C1 . . 118.7(2) ?
C8 C7 C6 . . 121.4(3) ?
C8 C7 H7 . . 119.3 ?
C6 C7 H7 . . 119.3 ?
C7 C8 C9 . . 120.4(3) ?
C7 C8 H8 . . 119.8 ?
C9 C8 H8 . . 119.8 ?
C10 C9 C8 . . 120.2(3) ?
C10 C9 H9 . . 119.9 ?
C8 C9 H9 . . 119.9 ?
C9 C10 C5 . . 120.9(3) ?
C9 C10 H10 . . 119.5 ?
C5 C10 H10 . . 119.5 ?
N1 C11 C12 . . 122.7(2) ?
N1 C11 H11 . . 118.6 ?
C12 C11 H11 . . 118.6 ?
C13 C12 C17 . . 118.5(2) ?
C13 C12 C11 . . 120.1(2) ?
C17 C12 C11 . . 121.3(2) ?
C14 C13 C12 . . 121.2(2) ?
C14 C13 H13 . . 119.4 ?
C12 C13 H13 . . 119.4 ?
C15 C14 C13 . . 118.8(2) ?
C15 C14 H14 . . 120.6 ?
C13 C14 H14 . . 120.6 ?
C16 C15 C14 . . 121.5(2) ?
C16 C15 Cl1 . . 119.2(2) ?
C14 C15 Cl1 . . 119.2(2) ?
C15 C16 C17 . . 119.5(3) ?
C15 C16 H16 . . 120.2 ?
C17 C16 H16 . . 120.2 ?
C16 C17 C12 . . 120.4(2) ?
C16 C17 H17 . . 119.8 ?
C12 C17 H17 . . 119.8 ?

loop_
_geom_bond_atom_site_label_1
_geom_bond_atom_site_label_2
_geom_bond_site_symmetry_2
_geom_bond_distance
_geom_bond_publ_flag
Cl1 C15 . 1.738(2) ?
N1 C11 . 1.268(3) ?
N1 C1 . 1.416(3) ?
C1 C2 . 1.361(4) ?
C1 C6 . 1.427(3) ?
C2 C3 . 1.405(4) ?
C2 H2 . 0.9300 ?
C3 C4 . 1.348(4) ?
C3 H3 . 0.9300 ?
C4 C5 . 1.416(4) ?
C4 H4 . 0.9300 ?
C5 C10 . 1.414(4) ?
C5 C6 . 1.419(3) ?
C6 C7 . 1.404(3) ?
C7 C8 . 1.355(4) ?
C7 H7 . 0.9300 ?
C8 C9 . 1.395(4) ?
C8 H8 . 0.9300 ?
C9 C10 . 1.361(4) ?
C9 H9 . 0.9300 ?
C10 H10 . 0.9300 ?
C11 C12 . 1.459(3) ?
C11 H11 . 0.9300 ?
C12 C13 . 1.386(3) ?
C12 C17 . 1.397(3) ?
C13 C14 . 1.378(3) ?
C13 H13 . 0.9300 ?
C14 C15 . 1.375(4) ?
C14 H14 . 0.9300 ?
C15 C16 . 1.372(4) ?
C16 C17 . 1.375(3) ?
C16 H16 . 0.9300 ?
C17 H17 . 0.9300 ?

loop_
_geom_torsion_atom_site_label_1
_geom_torsion_atom_site_label_2
_geom_torsion_atom_site_label_3
_geom_torsion_atom_site_label_4
_geom_torsion_site_symmetry_1
_geom_torsion_site_symmetry_2
_geom_torsion_site_symmetry_3
_geom_torsion_site_symmetry_4
_geom_torsion
_geom_torsion_publ_flag
C11 N1 C1 C2 . . . . 52.2(4) ?
C11 N1 C1 C6 . . . . -132.8(2) ?
N1 C1 C2 C3 . . . . 174.4(3) ?
C6 C1 C2 C3 . . . . -0.4(4) ?
C1 C2 C3 C4 . . . . 0.1(5) ?
C2 C3 C4 C5 . . . . 0.5(5) ?
C3 C4 C5 C10 . . . . 179.4(3) ?
C3 C4 C5 C6 . . . . -0.7(5) ?
C10 C5 C6 C7 . . . . -0.4(4) ?
C4 C5 C6 C7 . . . . 179.7(3) ?
C10 C5 C6 C1 . . . . -179.8(2) ?
C4 C5 C6 C1 . . . . 0.3(4) ?
C2 C1 C6 C7 . . . . -179.1(3) ?
N1 C1 C6 C7 . . . . 5.8(4) ?
C2 C1 C6 C5 . . . . 0.2(4) ?
N1 C1 C6 C5 . . . . -174.9(2) ?
C5 C6 C7 C8 . . . . 0.0(4) ?
C1 C6 C7 C8 . . . . 179.3(3) ?
C6 C7 C8 C9 . . . . 0.2(4) ?
C7 C8 C9 C10 . . . . -0.1(5) ?
C8 C9 C10 C5 . . . . -0.4(5) ?
C4 C5 C10 C9 . . . . -179.5(3) ?
C6 C5 C10 C9 . . . . 0.6(4) ?
C1 N1 C11 C12 . . . . -176.0(2) ?
N1 C11 C12 C13 . . . . -164.6(2) ?
N1 C11 C12 C17 . . . . 13.0(4) ?
C17 C12 C13 C14 . . . . -1.4(4) ?
C11 C12 C13 C14 . . . . 176.3(2) ?
C12 C13 C14 C15 . . . . 0.7(4) ?
C13 C14 C15 C16 . . . . 0.8(4) ?
C13 C14 C15 Cl1 . . . . 179.32(19) ?
C14 C15 C16 C17 . . . . -1.5(4) ?
Cl1 C15 C16 C17 . . . . 180.0(2) ?
C15 C16 C17 C12 . . . . 0.7(4) ?
C13 C12 C17 C16 . . . . 0.7(4) ?
C11 C12 C17 C16 . . . . -177.0(2) ?

loop_
_cod_related_entry_id
_cod_related_entry_database
_cod_related_entry_code
1 ChemSpider 837950
